data_2223321
loop_
_publ_author_name
'Taheri, Amir'
'Moosavi, Sayed Mojtaba'

_publ_section_title
<i>N</i>^4^,<i>N</i>^8^,3,6,9,10,11-Heptaphenyl-3,6,9,10,11-pentaazatricyclo[5.2.1.1^2,5^]undecane-4,8-diamine
_journal_coeditor_code BX2238
_journal_issue 10
_journal_name_full 'Acta Crystallographica Section E'
_journal_page_first o2337
_journal_paper_doi 10.1107/S1600536809034436
_journal_volume 65
_journal_year 2009
_chemical_formula_iupac 'C48 H43 N7'
_chemical_formula_moiety 'C48 H43 N7'
_chemical_formula_sum 'C48 H43 N7'
_chemical_formula_weight 717.89
_chemical_name_systematic
;
<i>N</i>^4^,<i>N</i>^8^,3,6,9,10,11-Heptaphenyl-3,6,9,10,11-\
pentaazatricyclo[5.2.1.1^2,5^]undecane-4,8-diamine
;
_space_group_IT_number 1
_symmetry_cell_setting triclinic
_symmetry_space_group_name_Hall 'P 1'
_symmetry_space_group_name_H-M 'P 1'
_atom_sites_solution_hydrogens mixed
_atom_sites_solution_primary direct
_atom_sites_solution_secondary difmap
_audit_creation_method SHELXL-97
_cell_angle_alpha 113.924(4)
_cell_angle_beta 94.555(4)
_cell_angle_gamma 93.835(4)
_cell_formula_units_Z 1
_cell_length_a 9.4889(19)
_cell_length_b 9.6252(19)
_cell_length_c 10.967(2)
_cell_measurement_reflns_used 1186
_cell_measurement_temperature 100(2)
_cell_measurement_theta_max 22.01
_cell_measurement_theta_min 2.33
_cell_volume 907.3(3)
_computing_cell_refinement 'SAINT (Bruker, 2005)'
_computing_data_collection 'APEX2 (Bruker, 2005)'
_computing_data_reduction 'SAINT (Bruker, 2005)'
_computing_molecular_graphics 'SHELXTL (Sheldrick, 2008)'
_computing_publication_material 'SHELXTL (Sheldrick, 2008)'
_computing_structure_refinement 'SHELXTL (Sheldrick, 2008)'
_computing_structure_solution 'SHELXTL (Sheldrick, 2008)'
_diffrn_ambient_temperature 100(2)
_diffrn_measured_fraction_theta_full 0.991
_diffrn_measured_fraction_theta_max 0.991
_diffrn_measurement_device_type 'Bruker APEXII CCD area-detector'
_diffrn_measurement_method '\f and \w'
_diffrn_radiation_monochromator graphite
_diffrn_radiation_source 'fine-focus sealed tube'
_diffrn_radiation_type MoK\a
_diffrn_radiation_wavelength 0.71073
_diffrn_reflns_av_R_equivalents 0.0621
_diffrn_reflns_av_sigmaI/netI 0.0965
_diffrn_reflns_limit_h_max 12
_diffrn_reflns_limit_h_min -12
_diffrn_reflns_limit_k_max 12
_diffrn_reflns_limit_k_min -12
_diffrn_reflns_limit_l_max 14
_diffrn_reflns_limit_l_min -14
_diffrn_reflns_number 9544
_diffrn_reflns_theta_full 28.00
_diffrn_reflns_theta_max 28.00
_diffrn_reflns_theta_min 2.05
_exptl_absorpt_coefficient_mu 0.079
_exptl_absorpt_correction_type none
_exptl_crystal_colour red
_exptl_crystal_density_diffrn 1.314
_exptl_crystal_density_method 'not measured'
_exptl_crystal_description prism
_exptl_crystal_F_000 380
_exptl_crystal_size_max 0.28
_exptl_crystal_size_mid 0.15
_exptl_crystal_size_min 0.06
_refine_diff_density_max 0.246
_refine_diff_density_min -0.242
_refine_ls_extinction_method none
_refine_ls_goodness_of_fit_ref 1.034
_refine_ls_hydrogen_treatment constr
_refine_ls_matrix_type full
_refine_ls_number_parameters 496
_refine_ls_number_reflns 4343
_refine_ls_number_restraints 3
_refine_ls_restrained_S_all 1.034
_refine_ls_R_factor_all 0.1060
_refine_ls_R_factor_gt 0.0555
_refine_ls_shift/su_max 0.000
_refine_ls_shift/su_mean 0.000
_refine_ls_structure_factor_coef Fsqd
_refine_ls_weighting_details 'calc w=1/[\s^2^(Fo^2^)+(0.048P)^2^] where P=(Fo^2^+2Fc^2^)/3'
_refine_ls_weighting_scheme calc
_refine_ls_wR_factor_gt 0.1019
_refine_ls_wR_factor_ref 0.1211
_reflns_number_gt 2787
_reflns_number_total 4343
_reflns_threshold_expression I>2\s(I)
_cod_data_source_file bx2238.cif
_cod_data_source_block I
_cod_depositor_comments
;
The following automatic conversions were performed:
'_symmetry_cell_setting' value 'Triclinic' changed to 'triclinic'
according to '/home/saulius/struct/CIF-dictionaries/cif_core.dic'
dictionary named 'cif_core.dic' version 2.4.1 from 2010-06-29.

Automatic conversion script
Id: cif_fix_enum 1527 2010-12-29 10:47:43Z saulius 

The following automatic conversions were performed:

'_symmetry_cell_setting' value 'Triclinic' changed to 'triclinic'
according to /home/saulius/struct/CIF-dictionaries/cif_core.dic
dictionary named 'cif_core.dic' version 2.4.1 from 2010-06-29.

Automatic conversion script
Id: cif_fix_values 1715 2011-07-08 13:25:40Z adriana 
;
_cod_database_code 2223321
_cod_database_fobs_code 2223321

loop_
_symmetry_equiv_pos_as_xyz
'x, y, z'

loop_
_atom_site_type_symbol
_atom_site_label
_atom_site_fract_x
_atom_site_fract_y
_atom_site_fract_z
_atom_site_U_iso_or_equiv
_atom_site_adp_type
_atom_site_calc_flag
_atom_site_refinement_flags
_atom_site_occupancy
_atom_site_disorder_assembly
_atom_site_disorder_group
N N1 -0.1525(3) 0.6552(4) 0.2565(3) 0.0243(8) Uani d . 1 . .
N N2 -0.0946(3) 0.7828(4) 0.4788(3) 0.0251(8) Uani d . 1 . .
N N3 -0.0754(4) 0.5526(4) 0.5139(4) 0.0310(9) Uani d . 1 . .
H H3 -0.0231 0.5589 0.5787 0.037 Uiso d R 1 . .
N N4 0.0672(3) 0.5451(4) 0.2164(3) 0.0232(7) Uani d . 1 . .
N N5 0.1312(3) 0.8199(4) 0.3351(3) 0.0233(8) Uani d . 1 . .
N N6 -0.0103(3) 0.8702(4) 0.1880(3) 0.0249(8) Uani d . 1 . .
N N7 0.1492(3) 0.7731(4) 0.0288(3) 0.0272(8) Uani d . 1 . .
H H7 0.1815 0.8690 0.0534 0.033 Uiso d R 1 . .
C C1 -0.1258(4) 0.8074(5) 0.3592(4) 0.0255(9) Uani d . 1 . .
H H1A -0.2120 0.8629 0.3646 0.031 Uiso calc R 1 . .
C C2 -0.0255(4) 0.6409(5) 0.4445(4) 0.0259(10) Uani d . 1 . .
H H2A 0.0796 0.6679 0.4686 0.031 Uiso calc R 1 . .
C C3 -0.0588(4) 0.5602(5) 0.2896(4) 0.0238(9) Uani d . 1 . .
H H3A -0.1106 0.4566 0.2639 0.029 Uiso calc R 1 . .
C C4 0.0039(4) 0.8930(4) 0.3268(4) 0.0225(9) Uani d . 1 . .
H H4A 0.0175 1.0042 0.3883 0.027 Uiso calc R 1 . .
C C5 0.0517(4) 0.7329(5) 0.1059(4) 0.0223(9) Uani d . 1 . .
H H5A -0.0238 0.6504 0.0462 0.027 Uiso calc R 1 . .
C C6 0.1311(4) 0.6857(5) 0.2101(4) 0.0255(9) Uani d . 1 . .
H H6A 0.2315 0.6725 0.1897 0.031 Uiso calc R 1 . .
C C11 -0.2637(4) 0.5993(5) 0.1503(4) 0.0233(9) Uani d . 1 . .
C C12 -0.2673(4) 0.4571(5) 0.0480(5) 0.0331(11) Uani d . 1 . .
H H12A -0.1955 0.3938 0.0506 0.040 Uiso calc R 1 . .
C C13 -0.3732(4) 0.4043(5) -0.0586(5) 0.0353(11) Uani d . 1 . .
H H13A -0.3741 0.3049 -0.1282 0.042 Uiso calc R 1 . .
C C14 -0.4789(5) 0.4956(5) -0.0651(5) 0.0381(12) Uani d . 1 . .
H H14A -0.5501 0.4616 -0.1400 0.046 Uiso calc R 1 . .
C C15 -0.4775(5) 0.6360(5) 0.0396(4) 0.0325(11) Uani d . 1 . .
H H15A -0.5502 0.6985 0.0374 0.039 Uiso calc R 1 . .
C C16 -0.3740(4) 0.6886(5) 0.1473(4) 0.0261(10) Uani d . 1 . .
H H16A -0.3768 0.7851 0.2196 0.031 Uiso calc R 1 . .
C C21 -0.0692(4) 0.9047(5) 0.6055(4) 0.0267(9) Uani d . 1 . .
C C22 -0.1324(4) 1.0411(5) 0.6308(4) 0.0298(10) Uani d . 1 . .
H H22A -0.1922 1.0497 0.5611 0.036 Uiso calc R 1 . .
C C23 -0.1084(5) 1.1597(5) 0.7535(5) 0.0343(11) Uani d . 1 . .
H H23A -0.1507 1.2510 0.7679 0.041 Uiso calc R 1 . .
C C24 -0.0243(5) 1.1509(6) 0.8581(5) 0.0395(12) Uani d . 1 . .
H H24A -0.0100 1.2340 0.9442 0.047 Uiso calc R 1 . .
C C25 0.0386(5) 1.0193(6) 0.8349(4) 0.0361(11) Uani d . 1 . .
H H25A 0.0988 1.0126 0.9054 0.043 Uiso calc R 1 . .
C C26 0.0159(5) 0.8977(6) 0.7122(4) 0.0341(11) Uani d . 1 . .
H H26A 0.0587 0.8071 0.6993 0.041 Uiso calc R 1 . .
C C31 -0.2083(4) 0.4805(5) 0.5026(5) 0.0300(10) Uani d . 1 . .
C C32 -0.2259(5) 0.3798(5) 0.5641(5) 0.0390(12) Uani d . 1 . .
H H32A -0.1475 0.3667 0.6164 0.047 Uiso calc R 1 . .
C C33 -0.3554(5) 0.2998(6) 0.5492(5) 0.0415(13) Uani d . 1 . .
H H33A -0.3647 0.2282 0.5882 0.050 Uiso calc R 1 . .
C C34 -0.4730(5) 0.3211(5) 0.4788(5) 0.0374(11) Uani d . 1 . .
H H34A -0.5627 0.2657 0.4699 0.045 Uiso calc R 1 . .
C C35 -0.4578(4) 0.4236(5) 0.4217(5) 0.0331(11) Uani d . 1 . .
H H35A -0.5386 0.4400 0.3742 0.040 Uiso calc R 1 . .
C C36 -0.3283(4) 0.5035(5) 0.4315(5) 0.0313(10) Uani d . 1 . .
H H36A -0.3200 0.5735 0.3907 0.038 Uiso calc R 1 . .
C C41 0.1493(4) 0.4233(4) 0.1994(4) 0.0236(9) Uani d . 1 . .
C C42 0.1242(4) 0.3272(4) 0.2642(4) 0.0251(9) Uani d . 1 . .
H H42A 0.0537 0.3464 0.3242 0.030 Uiso calc R 1 . .
C C43 0.2018(4) 0.2039(5) 0.2412(5) 0.0300(10) Uani d . 1 . .
H H43A 0.1817 0.1373 0.2836 0.036 Uiso calc R 1 . .
C C44 0.3079(4) 0.1759(5) 0.1577(5) 0.0331(11) Uani d . 1 . .
H H44A 0.3619 0.0923 0.1441 0.040 Uiso calc R 1 . .
C C45 0.3341(4) 0.2711(5) 0.0946(5) 0.0306(10) Uani d . 1 . .
H H45A 0.4066 0.2525 0.0367 0.037 Uiso calc R 1 . .
C C46 0.2562(4) 0.3936(4) 0.1141(4) 0.0268(9) Uani d . 1 . .
H H46A 0.2756 0.4579 0.0694 0.032 Uiso calc R 1 . .
C C51 0.2448(4) 0.8775(5) 0.4368(4) 0.0248(9) Uani d . 1 . .
C C52 0.2463(4) 1.0172(5) 0.5463(4) 0.0294(10) Uani d . 1 . .
H H52A 0.1686 1.0761 0.5523 0.035 Uiso calc R 1 . .
C C53 0.3605(5) 1.0712(5) 0.6467(5) 0.0347(11) Uani d . 1 . .
H H53A 0.3592 1.1662 0.7213 0.042 Uiso calc R 1 . .
C C54 0.4758(5) 0.9894(5) 0.6402(5) 0.0336(11) Uani d . 1 . .
H H54A 0.5545 1.0278 0.7084 0.040 Uiso calc R 1 . .
C C55 0.4739(5) 0.8506(5) 0.5322(5) 0.0357(11) Uani d . 1 . .
H H55A 0.5525 0.7930 0.5264 0.043 Uiso calc R 1 . .
C C56 0.3609(4) 0.7933(5) 0.4323(5) 0.0341(11) Uani d . 1 . .
H H56A 0.3616 0.6962 0.3600 0.041 Uiso calc R 1 . .
C C61 -0.1228(4) 0.9217(5) 0.1294(5) 0.0286(10) Uani d . 1 . .
C C62 -0.1656(4) 0.8543(5) -0.0059(5) 0.0313(10) Uani d . 1 . .
H H62A -0.1200 0.7705 -0.0621 0.038 Uiso calc R 1 . .
C C63 -0.2761(5) 0.9077(6) -0.0627(5) 0.0368(11) Uani d . 1 . .
H H63A -0.3052 0.8600 -0.1567 0.044 Uiso calc R 1 . .
C C64 -0.3418(5) 1.0297(6) 0.0188(5) 0.0391(12) Uani d . 1 . .
H H64A -0.4172 1.0657 -0.0186 0.047 Uiso calc R 1 . .
C C65 -0.2976(5) 1.0993(5) 0.1552(5) 0.0375(12) Uani d . 1 . .
H H65A -0.3431 1.1833 0.2110 0.045 Uiso calc R 1 . .
C C66 -0.1882(4) 1.0486(5) 0.2114(5) 0.0329(11) Uani d . 1 . .
H H66A -0.1573 1.0990 0.3048 0.039 Uiso calc R 1 . .
C C71 0.1765(4) 0.6732(5) -0.0973(4) 0.0290(10) Uani d . 1 . .
C C72 0.1245(4) 0.5187(5) -0.1531(5) 0.0356(11) Uani d . 1 . .
H H72A 0.0688 0.4791 -0.1038 0.043 Uiso calc R 1 . .
C C73 0.1538(5) 0.4225(6) -0.2802(5) 0.0449(13) Uani d . 1 . .
H H73A 0.1165 0.3179 -0.3174 0.054 Uiso calc R 1 . .
C C74 0.2338(5) 0.4747(7) -0.3516(5) 0.0458(13) Uani d . 1 . .
H H74A 0.2502 0.4080 -0.4397 0.055 Uiso calc R 1 . .
C C75 0.2917(5) 0.6242(7) -0.2973(5) 0.0491(14) Uani d . 1 . .
H H75A 0.3515 0.6596 -0.3465 0.059 Uiso calc R 1 . .
C C76 0.2640(5) 0.7246(6) -0.1709(5) 0.0401(12) Uani d . 1 . .
H H76A 0.3044 0.8282 -0.1344 0.048 Uiso calc R 1 . .

loop_
_atom_site_aniso_label
_atom_site_aniso_U_11
_atom_site_aniso_U_22
_atom_site_aniso_U_33
_atom_site_aniso_U_12
_atom_site_aniso_U_13
_atom_site_aniso_U_23
N1 0.0191(16) 0.0197(18) 0.031(2) 0.0057(14) -0.0021(15) 0.0081(16)
N2 0.0234(18) 0.030(2) 0.0216(19) 0.0074(15) 0.0003(15) 0.0098(17)
N3 0.0276(19) 0.041(2) 0.033(2) 0.0065(16) -0.0004(16) 0.0245(18)
N4 0.0186(17) 0.0204(17) 0.031(2) 0.0054(14) 0.0036(14) 0.0106(15)
N5 0.0195(17) 0.0219(19) 0.025(2) 0.0091(14) 0.0004(15) 0.0056(16)
N6 0.0239(17) 0.0233(19) 0.028(2) 0.0095(14) 0.0032(15) 0.0106(16)
N7 0.0257(19) 0.0223(19) 0.033(2) 0.0075(15) 0.0063(16) 0.0102(17)
C1 0.024(2) 0.026(2) 0.025(2) 0.0081(17) 0.0009(18) 0.0081(19)
C2 0.021(2) 0.032(2) 0.030(3) 0.0084(17) 0.0045(18) 0.016(2)
C3 0.0173(19) 0.024(2) 0.034(2) 0.0053(16) 0.0023(18) 0.0144(19)
C4 0.021(2) 0.021(2) 0.023(2) 0.0075(16) -0.0003(17) 0.0063(18)
C5 0.022(2) 0.022(2) 0.024(2) 0.0079(16) 0.0002(18) 0.0098(18)
C6 0.023(2) 0.027(2) 0.025(2) 0.0052(17) 0.0029(18) 0.0095(19)
C11 0.018(2) 0.028(2) 0.025(2) 0.0025(17) 0.0008(17) 0.0120(19)
C12 0.025(2) 0.036(3) 0.036(3) 0.0055(19) -0.001(2) 0.013(2)
C13 0.030(2) 0.036(3) 0.032(3) 0.003(2) -0.001(2) 0.006(2)
C14 0.031(2) 0.041(3) 0.040(3) 0.001(2) -0.007(2) 0.016(2)
C15 0.028(2) 0.036(3) 0.032(3) 0.0084(19) -0.001(2) 0.013(2)
C16 0.021(2) 0.028(2) 0.027(2) 0.0072(17) 0.0019(19) 0.009(2)
C21 0.019(2) 0.034(2) 0.026(2) -0.0017(18) 0.0021(17) 0.012(2)
C22 0.024(2) 0.035(3) 0.032(3) 0.0085(19) 0.0004(19) 0.014(2)
C23 0.036(3) 0.028(3) 0.033(3) 0.0059(19) 0.004(2) 0.006(2)
C24 0.041(3) 0.042(3) 0.025(3) 0.005(2) 0.003(2) 0.003(2)
C25 0.034(3) 0.051(3) 0.026(3) 0.004(2) 0.001(2) 0.019(2)
C26 0.032(2) 0.046(3) 0.029(3) 0.008(2) -0.001(2) 0.021(2)
C31 0.027(2) 0.026(2) 0.035(3) 0.0078(18) 0.004(2) 0.010(2)
C32 0.031(2) 0.047(3) 0.048(3) 0.007(2) 0.005(2) 0.030(3)
C33 0.035(3) 0.052(3) 0.053(3) 0.003(2) 0.006(2) 0.037(3)
C34 0.027(2) 0.041(3) 0.046(3) 0.002(2) 0.004(2) 0.020(2)
C35 0.026(2) 0.034(3) 0.036(3) 0.0058(19) 0.000(2) 0.011(2)
C36 0.032(2) 0.029(2) 0.034(3) 0.0075(19) 0.005(2) 0.014(2)
C41 0.018(2) 0.024(2) 0.025(2) 0.0012(16) -0.0026(17) 0.0072(18)
C42 0.022(2) 0.026(2) 0.025(2) 0.0052(17) -0.0030(18) 0.0090(19)
C43 0.027(2) 0.026(2) 0.040(3) 0.0035(18) 0.000(2) 0.017(2)
C44 0.025(2) 0.029(2) 0.045(3) 0.0117(19) 0.003(2) 0.014(2)
C45 0.026(2) 0.028(2) 0.036(3) 0.0111(19) 0.007(2) 0.010(2)
C46 0.022(2) 0.022(2) 0.034(3) 0.0024(17) -0.0007(19) 0.0103(19)
C51 0.022(2) 0.025(2) 0.030(2) 0.0031(17) 0.0013(18) 0.014(2)
C52 0.024(2) 0.025(2) 0.032(3) 0.0014(17) 0.003(2) 0.005(2)
C53 0.030(2) 0.027(2) 0.036(3) 0.0007(19) 0.000(2) 0.003(2)
C54 0.026(2) 0.034(3) 0.036(3) -0.0005(19) -0.008(2) 0.012(2)
C55 0.028(2) 0.032(3) 0.045(3) 0.0086(19) -0.002(2) 0.014(2)
C56 0.029(2) 0.026(2) 0.041(3) 0.0068(19) -0.002(2) 0.007(2)
C61 0.022(2) 0.028(2) 0.043(3) 0.0075(17) 0.0059(19) 0.021(2)
C62 0.034(2) 0.032(2) 0.033(3) 0.0144(19) 0.010(2) 0.016(2)
C63 0.035(3) 0.050(3) 0.034(3) 0.015(2) 0.002(2) 0.024(2)
C64 0.035(3) 0.048(3) 0.042(3) 0.022(2) 0.008(2) 0.024(3)
C65 0.032(2) 0.032(3) 0.057(3) 0.023(2) 0.015(2) 0.023(2)
C66 0.032(2) 0.027(2) 0.041(3) 0.0095(19) 0.010(2) 0.013(2)
C71 0.023(2) 0.037(3) 0.030(2) 0.0085(18) 0.0001(19) 0.017(2)
C72 0.025(2) 0.043(3) 0.039(3) 0.011(2) 0.005(2) 0.015(2)
C73 0.031(3) 0.050(3) 0.041(3) 0.015(2) -0.001(2) 0.005(3)
C74 0.035(3) 0.066(4) 0.033(3) 0.022(3) 0.005(2) 0.014(3)
C75 0.034(3) 0.087(4) 0.041(3) 0.026(3) 0.013(2) 0.038(3)
C76 0.034(3) 0.050(3) 0.042(3) 0.013(2) 0.003(2) 0.024(3)

loop_
_atom_type_symbol
_atom_type_description
_atom_type_scat_dispersion_real
_atom_type_scat_dispersion_imag
_atom_type_scat_source
C C 0.0033 0.0000 'International Tables Vol C Tables 4.2.6.8 and 6.1.1.4'
H H 0.0000 0.0000 'International Tables Vol C Tables 4.2.6.8 and 6.1.1.4'
N N 0.0061 0.0000 'International Tables Vol C Tables 4.2.6.8 and 6.1.1.4'

loop_
_geom_angle_atom_site_label_1
_geom_angle_atom_site_label_2
_geom_angle_atom_site_label_3
_geom_angle_site_symmetry_1
_geom_angle_site_symmetry_3
_geom_angle
_geom_angle_publ_flag
C11 N1 C1 . . 126.6(3) ?
C11 N1 C3 . . 124.2(3) ?
C1 N1 C3 . . 108.7(3) ?
C21 N2 C1 . . 121.5(3) ?
C21 N2 C2 . . 122.7(3) ?
C1 N2 C2 . . 109.0(3) ?
C31 N3 C2 . . 129.2(4) ?
C31 N3 H3 . . 113.7 ?
C2 N3 H3 . . 115.9 ?
C41 N4 C3 . . 119.6(3) ?
C41 N4 C6 . . 120.0(3) ?
C3 N4 C6 . . 116.3(3) ?
C51 N5 C6 . . 124.4(3) ?
C51 N5 C4 . . 126.5(3) ?
C6 N5 C4 . . 108.6(3) ?
C61 N6 C4 . . 123.0(3) ?
C61 N6 C5 . . 119.8(3) ?
C4 N6 C5 . . 110.7(3) ?
C71 N7 C5 . . 123.5(3) ?
C71 N7 H7 . . 115.8 ?
C5 N7 H7 . . 119.6 ?
N1 C1 N2 . . 102.8(3) ?
N1 C1 C4 . . 108.6(3) ?
N2 C1 C4 . . 113.0(3) ?
N1 C1 H1A . . 110.7 ?
N2 C1 H1A . . 110.7 ?
C4 C1 H1A . . 110.7 ?
N3 C2 N2 . . 112.1(3) ?
N3 C2 C3 . . 114.4(3) ?
N2 C2 C3 . . 103.1(3) ?
N3 C2 H2A . . 109.0 ?
N2 C2 H2A . . 109.0 ?
C3 C2 H2A . . 109.0 ?
N1 C3 N4 . . 110.1(3) ?
N1 C3 C2 . . 104.1(3) ?
N4 C3 C2 . . 114.5(3) ?
N1 C3 H3A . . 109.3 ?
N4 C3 H3A . . 109.3 ?
C2 C3 H3A . . 109.3 ?
N6 C4 N5 . . 101.4(3) ?
N6 C4 C1 . . 111.7(3) ?
N5 C4 C1 . . 109.3(3) ?
N6 C4 H4A . . 111.3 ?
N5 C4 H4A . . 111.3 ?
C1 C4 H4A . . 111.3 ?
N7 C5 N6 . . 108.2(3) ?
N7 C5 C6 . . 111.1(3) ?
N6 C5 C6 . . 104.0(3) ?
N7 C5 H5A . . 111.1 ?
N6 C5 H5A . . 111.1 ?
C6 C5 H5A . . 111.1 ?
N5 C6 N4 . . 112.4(3) ?
N5 C6 C5 . . 102.5(3) ?
N4 C6 C5 . . 115.3(3) ?
N5 C6 H6A . . 108.8 ?
N4 C6 H6A . . 108.8 ?
C5 C6 H6A . . 108.8 ?
C12 C11 C16 . . 118.5(4) ?
C12 C11 N1 . . 121.0(3) ?
C16 C11 N1 . . 120.5(4) ?
C11 C12 C13 . . 121.2(4) ?
C11 C12 H12A . . 119.4 ?
C13 C12 H12A . . 119.4 ?
C12 C13 C14 . . 120.4(4) ?
C12 C13 H13A . . 119.8 ?
C14 C13 H13A . . 119.8 ?
C15 C14 C13 . . 118.2(4) ?
C15 C14 H14A . . 120.9 ?
C13 C14 H14A . . 120.9 ?
C16 C15 C14 . . 121.8(4) ?
C16 C15 H15A . . 119.1 ?
C14 C15 H15A . . 119.1 ?
C15 C16 C11 . . 119.8(4) ?
C15 C16 H16A . . 120.1 ?
C11 C16 H16A . . 120.1 ?
C26 C21 N2 . . 122.6(4) ?
C26 C21 C22 . . 117.1(4) ?
N2 C21 C22 . . 120.3(4) ?
C23 C22 C21 . . 120.7(4) ?
C23 C22 H22A . . 119.7 ?
C21 C22 H22A . . 119.7 ?
C22 C23 C24 . . 121.5(4) ?
C22 C23 H23A . . 119.2 ?
C24 C23 H23A . . 119.2 ?
C25 C24 C23 . . 118.5(4) ?
C25 C24 H24A . . 120.7 ?
C23 C24 H24A . . 120.7 ?
C26 C25 C24 . . 121.1(4) ?
C26 C25 H25A . . 119.4 ?
C24 C25 H25A . . 119.4 ?
C25 C26 C21 . . 121.0(4) ?
C25 C26 H26A . . 119.5 ?
C21 C26 H26A . . 119.5 ?
N3 C31 C32 . . 118.7(4) ?
N3 C31 C36 . . 122.9(4) ?
C32 C31 C36 . . 118.5(4) ?
C33 C32 C31 . . 120.3(4) ?
C33 C32 H32A . . 119.8 ?
C31 C32 H32A . . 119.8 ?
C32 C33 C34 . . 121.3(5) ?
C32 C33 H33A . . 119.3 ?
C34 C33 H33A . . 119.3 ?
C35 C34 C33 . . 118.7(4) ?
C35 C34 H34A . . 120.6 ?
C33 C34 H34A . . 120.6 ?
C34 C35 C36 . . 121.7(4) ?
C34 C35 H35A . . 119.2 ?
C36 C35 H35A . . 119.2 ?
C35 C36 C31 . . 119.4(4) ?
C35 C36 H36A . . 120.3 ?
C31 C36 H36A . . 120.3 ?
C42 C41 C46 . . 118.3(4) ?
C42 C41 N4 . . 121.1(4) ?
C46 C41 N4 . . 120.6(4) ?
C43 C42 C41 . . 120.2(4) ?
C43 C42 H42A . . 119.9 ?
C41 C42 H42A . . 119.9 ?
C44 C43 C42 . . 121.2(4) ?
C44 C43 H43A . . 119.4 ?
C42 C43 H43A . . 119.4 ?
C45 C44 C43 . . 118.9(4) ?
C45 C44 H44A . . 120.6 ?
C43 C44 H44A . . 120.6 ?
C44 C45 C46 . . 121.0(4) ?
C44 C45 H45A . . 119.5 ?
C46 C45 H45A . . 119.5 ?
C45 C46 C41 . . 120.4(4) ?
C45 C46 H46A . . 119.8 ?
C41 C46 H46A . . 119.8 ?
C52 C51 N5 . . 121.7(4) ?
C52 C51 C56 . . 118.0(4) ?
N5 C51 C56 . . 120.3(4) ?
C53 C52 C51 . . 120.5(4) ?
C53 C52 H52A . . 119.8 ?
C51 C52 H52A . . 119.8 ?
C54 C53 C52 . . 121.3(4) ?
C54 C53 H53A . . 119.4 ?
C52 C53 H53A . . 119.4 ?
C55 C54 C53 . . 118.2(4) ?
C55 C54 H54A . . 120.9 ?
C53 C54 H54A . . 120.9 ?
C56 C55 C54 . . 121.7(4) ?
C56 C55 H55A . . 119.1 ?
C54 C55 H55A . . 119.1 ?
C55 C56 C51 . . 120.3(4) ?
C55 C56 H56A . . 119.8 ?
C51 C56 H56A . . 119.8 ?
C62 C61 C66 . . 119.2(4) ?
C62 C61 N6 . . 121.4(4) ?
C66 C61 N6 . . 119.3(4) ?
C61 C62 C63 . . 120.8(4) ?
C61 C62 H62A . . 119.6 ?
C63 C62 H62A . . 119.6 ?
C64 C63 C62 . . 119.6(4) ?
C64 C63 H63A . . 120.2 ?
C62 C63 H63A . . 120.2 ?
C63 C64 C65 . . 119.8(4) ?
C63 C64 H64A . . 120.1 ?
C65 C64 H64A . . 120.1 ?
C66 C65 C64 . . 121.0(4) ?
C66 C65 H65A . . 119.5 ?
C64 C65 H65A . . 119.5 ?
C65 C66 C61 . . 119.7(4) ?
C65 C66 H66A . . 120.2 ?
C61 C66 H66A . . 120.2 ?
N7 C71 C72 . . 122.2(4) ?
N7 C71 C76 . . 120.1(4) ?
C72 C71 C76 . . 117.7(4) ?
C73 C72 C71 . . 120.3(5) ?
C73 C72 H72A . . 119.8 ?
C71 C72 H72A . . 119.8 ?
C74 C73 C72 . . 121.2(5) ?
C74 C73 H73A . . 119.4 ?
C72 C73 H73A . . 119.4 ?
C73 C74 C75 . . 119.8(5) ?
C73 C74 H74A . . 120.1 ?
C75 C74 H74A . . 120.1 ?
C74 C75 C76 . . 120.8(5) ?
C74 C75 H75A . . 119.6 ?
C76 C75 H75A . . 119.6 ?
C75 C76 C71 . . 120.0(5) ?
C75 C76 H76A . . 120.0 ?
C71 C76 H76A . . 120.0 ?

loop_
_geom_bond_atom_site_label_1
_geom_bond_atom_site_label_2
_geom_bond_site_symmetry_2
_geom_bond_distance
_geom_bond_publ_flag
N1 C11 . 1.407(5) ?
N1 C1 . 1.430(5) ?
N1 C3 . 1.444(5) ?
N2 C21 . 1.397(5) ?
N2 C1 . 1.437(5) ?
N2 C2 . 1.476(5) ?
N3 C31 . 1.370(5) ?
N3 C2 . 1.433(5) ?
N3 H3 . 0.8127 ?
N4 C41 . 1.409(5) ?
N4 C3 . 1.475(5) ?
N4 C6 . 1.475(5) ?
N5 C51 . 1.394(5) ?
N5 C6 . 1.453(5) ?
N5 C4 . 1.453(5) ?
N6 C61 . 1.421(5) ?
N6 C4 . 1.441(5) ?
N6 C5 . 1.458(5) ?
N7 C71 . 1.384(5) ?
N7 C5 . 1.436(5) ?
N7 H7 . 0.8756 ?
C1 C4 . 1.577(6) ?
C1 H1A . 1.0000 ?
C2 C3 . 1.550(6) ?
C2 H2A . 1.0000 ?
C3 H3A . 1.0000 ?
C4 H4A . 1.0000 ?
C5 C6 . 1.552(6) ?
C5 H5A . 1.0000 ?
C6 H6A . 1.0000 ?
C11 C12 . 1.370(6) ?
C11 C16 . 1.404(5) ?
C12 C13 . 1.378(6) ?
C12 H12A . 0.9500 ?
C13 C14 . 1.394(6) ?
C13 H13A . 0.9500 ?
C14 C15 . 1.371(6) ?
C14 H14A . 0.9500 ?
C15 C16 . 1.371(6) ?
C15 H15A . 0.9500 ?
C16 H16A . 0.9500 ?
C21 C26 . 1.395(6) ?
C21 C22 . 1.412(6) ?
C22 C23 . 1.355(6) ?
C22 H22A . 0.9500 ?
C23 C24 . 1.379(6) ?
C23 H23A . 0.9500 ?
C24 C25 . 1.374(7) ?
C24 H24A . 0.9500 ?
C25 C26 . 1.368(6) ?
C25 H25A . 0.9500 ?
C26 H26A . 0.9500 ?
C31 C32 . 1.396(6) ?
C31 C36 . 1.409(6) ?
C32 C33 . 1.367(6) ?
C32 H32A . 0.9500 ?
C33 C34 . 1.380(6) ?
C33 H33A . 0.9500 ?
C34 C35 . 1.373(6) ?
C34 H34A . 0.9500 ?
C35 C36 . 1.377(6) ?
C35 H35A . 0.9500 ?
C36 H36A . 0.9500 ?
C41 C42 . 1.396(6) ?
C41 C46 . 1.399(6) ?
C42 C43 . 1.385(6) ?
C42 H42A . 0.9500 ?
C43 C44 . 1.381(6) ?
C43 H43A . 0.9500 ?
C44 C45 . 1.376(6) ?
C44 H44A . 0.9500 ?
C45 C46 . 1.385(5) ?
C45 H45A . 0.9500 ?
C46 H46A . 0.9500 ?
C51 C52 . 1.391(6) ?
C51 C56 . 1.403(5) ?
C52 C53 . 1.389(6) ?
C52 H52A . 0.9500 ?
C53 C54 . 1.380(6) ?
C53 H53A . 0.9500 ?
C54 C55 . 1.378(6) ?
C54 H54A . 0.9500 ?
C55 C56 . 1.377(6) ?
C55 H55A . 0.9500 ?
C56 H56A . 0.9500 ?
C61 C62 . 1.369(6) ?
C61 C66 . 1.409(6) ?
C62 C63 . 1.407(6) ?
C62 H62A . 0.9500 ?
C63 C64 . 1.379(6) ?
C63 H63A . 0.9500 ?
C64 C65 . 1.383(7) ?
C64 H64A . 0.9500 ?
C65 C66 . 1.380(6) ?
C65 H65A . 0.9500 ?
C66 H66A . 0.9500 ?
C71 C72 . 1.394(6) ?
C71 C76 . 1.400(6) ?
C72 C73 . 1.389(7) ?
C72 H72A . 0.9500 ?
C73 C74 . 1.343(7) ?
C73 H73A . 0.9500 ?
C74 C75 . 1.369(8) ?
C74 H74A . 0.9500 ?
C75 C76 . 1.389(7) ?
C75 H75A . 0.9500 ?
C76 H76A . 0.9500 ?

loop_
_geom_hbond_atom_site_label_D
_geom_hbond_atom_site_label_H
_geom_hbond_atom_site_label_A
_geom_hbond_site_symmetry_A
_geom_hbond_distance_DH
_geom_hbond_distance_HA
_geom_hbond_distance_DA
_geom_hbond_angle_DHA
N3 H3 Cg 1_556 0.81 2.90 3.699(4) 169

loop_
_geom_torsion_atom_site_label_1
_geom_torsion_atom_site_label_2
_geom_torsion_atom_site_label_3
_geom_torsion_atom_site_label_4
_geom_torsion_site_symmetry_1
_geom_torsion_site_symmetry_2
_geom_torsion_site_symmetry_3
_geom_torsion_site_symmetry_4
_geom_torsion
_geom_torsion_publ_flag
C11 N1 C1 N2 . . . . 136.1(4) ?
C3 N1 C1 N2 . . . . -35.8(4) ?
C11 N1 C1 C4 . . . . -104.0(4) ?
C3 N1 C1 C4 . . . . 84.2(4) ?
C21 N2 C1 N1 . . . . -176.5(3) ?
C2 N2 C1 N1 . . . . 31.7(4) ?
C21 N2 C1 C4 . . . . 66.6(4) ?
C2 N2 C1 C4 . . . . -85.1(4) ?
C31 N3 C2 N2 . . . . 65.4(6) ?
C31 N3 C2 C3 . . . . -51.5(6) ?
C21 N2 C2 N3 . . . . 69.0(5) ?
C1 N2 C2 N3 . . . . -139.6(3) ?
C21 N2 C2 C3 . . . . -167.5(3) ?
C1 N2 C2 C3 . . . . -16.1(4) ?
C11 N1 C3 N4 . . . . 90.5(4) ?
C1 N1 C3 N4 . . . . -97.4(4) ?
C11 N1 C3 C2 . . . . -146.3(4) ?
C1 N1 C3 C2 . . . . 25.8(4) ?
C41 N4 C3 N1 . . . . -160.3(3) ?
C6 N4 C3 N1 . . . . 42.2(4) ?
C41 N4 C3 C2 . . . . 82.8(4) ?
C6 N4 C3 C2 . . . . -74.7(4) ?
N3 C2 C3 N1 . . . . 116.4(3) ?
N2 C2 C3 N1 . . . . -5.6(4) ?
N3 C2 C3 N4 . . . . -123.4(4) ?
N2 C2 C3 N4 . . . . 114.7(4) ?
C61 N6 C4 N5 . . . . 179.4(3) ?
C5 N6 C4 N5 . . . . 28.0(4) ?
C61 N6 C4 C1 . . . . 63.0(5) ?
C5 N6 C4 C1 . . . . -88.4(4) ?
C51 N5 C4 N6 . . . . 135.2(4) ?
C6 N5 C4 N6 . . . . -36.8(4) ?
C51 N5 C4 C1 . . . . -106.7(4) ?
C6 N5 C4 C1 . . . . 81.4(4) ?
N1 C1 C4 N6 . . . . 46.6(4) ?
N2 C1 C4 N6 . . . . 160.0(3) ?
N1 C1 C4 N5 . . . . -64.9(4) ?
N2 C1 C4 N5 . . . . 48.5(4) ?
C71 N7 C5 N6 . . . . -149.1(3) ?
C71 N7 C5 C6 . . . . 97.3(4) ?
C61 N6 C5 N7 . . . . 79.5(4) ?
C4 N6 C5 N7 . . . . -128.0(3) ?
C61 N6 C5 C6 . . . . -162.3(3) ?
C4 N6 C5 C6 . . . . -9.8(4) ?
C51 N5 C6 N4 . . . . 94.4(4) ?
C4 N5 C6 N4 . . . . -93.4(4) ?
C51 N5 C6 C5 . . . . -141.3(4) ?
C4 N5 C6 C5 . . . . 30.9(4) ?
C41 N4 C6 N5 . . . . -118.5(4) ?
C3 N4 C6 N5 . . . . 38.9(5) ?
C41 N4 C6 C5 . . . . 124.6(4) ?
C3 N4 C6 C5 . . . . -78.0(4) ?
N7 C5 C6 N5 . . . . 103.7(4) ?
N6 C5 C6 N5 . . . . -12.5(4) ?
N7 C5 C6 N4 . . . . -133.9(3) ?
N6 C5 C6 N4 . . . . 109.9(4) ?
C1 N1 C11 C12 . . . . 171.1(4) ?
C3 N1 C11 C12 . . . . -18.2(6) ?
C1 N1 C11 C16 . . . . -9.0(6) ?
C3 N1 C11 C16 . . . . 161.6(4) ?
C16 C11 C12 C13 . . . . 2.5(7) ?
N1 C11 C12 C13 . . . . -177.6(4) ?
C11 C12 C13 C14 . . . . 0.5(7) ?
C12 C13 C14 C15 . . . . -2.5(7) ?
C13 C14 C15 C16 . . . . 1.4(7) ?
C14 C15 C16 C11 . . . . 1.6(7) ?
C12 C11 C16 C15 . . . . -3.6(6) ?
N1 C11 C16 C15 . . . . 176.5(4) ?
C1 N2 C21 C26 . . . . -152.4(4) ?
C2 N2 C21 C26 . . . . -4.5(6) ?
C1 N2 C21 C22 . . . . 28.7(5) ?
C2 N2 C21 C22 . . . . 176.6(4) ?
C26 C21 C22 C23 . . . . 0.9(6) ?
N2 C21 C22 C23 . . . . 179.9(4) ?
C21 C22 C23 C24 . . . . -1.1(7) ?
C22 C23 C24 C25 . . . . 1.4(7) ?
C23 C24 C25 C26 . . . . -1.6(7) ?
C24 C25 C26 C21 . . . . 1.5(7) ?
N2 C21 C26 C25 . . . . 180.0(4) ?
C22 C21 C26 C25 . . . . -1.1(6) ?
C2 N3 C31 C32 . . . . 169.3(4) ?
C2 N3 C31 C36 . . . . -10.7(7) ?
N3 C31 C32 C33 . . . . -176.7(4) ?
C36 C31 C32 C33 . . . . 3.3(7) ?
C31 C32 C33 C34 . . . . -2.9(8) ?
C32 C33 C34 C35 . . . . 0.7(7) ?
C33 C34 C35 C36 . . . . 1.0(7) ?
C34 C35 C36 C31 . . . . -0.4(7) ?
N3 C31 C36 C35 . . . . 178.3(4) ?
C32 C31 C36 C35 . . . . -1.7(6) ?
C3 N4 C41 C42 . . . . -7.9(5) ?
C6 N4 C41 C42 . . . . 148.8(4) ?
C3 N4 C41 C46 . . . . 170.6(4) ?
C6 N4 C41 C46 . . . . -32.7(5) ?
C46 C41 C42 C43 . . . . -1.5(6) ?
N4 C41 C42 C43 . . . . 177.0(4) ?
C41 C42 C43 C44 . . . . 2.0(6) ?
C42 C43 C44 C45 . . . . -1.4(7) ?
C43 C44 C45 C46 . . . . 0.2(7) ?
C44 C45 C46 C41 . . . . 0.2(6) ?
C42 C41 C46 C45 . . . . 0.4(6) ?
N4 C41 C46 C45 . . . . -178.1(4) ?
C6 N5 C51 C52 . . . . 171.4(4) ?
C4 N5 C51 C52 . . . . 0.6(6) ?
C6 N5 C51 C56 . . . . -9.8(6) ?
C4 N5 C51 C56 . . . . 179.4(4) ?
N5 C51 C52 C53 . . . . 179.5(4) ?
C56 C51 C52 C53 . . . . 0.6(6) ?
C51 C52 C53 C54 . . . . 0.8(7) ?
C52 C53 C54 C55 . . . . -1.2(7) ?
C53 C54 C55 C56 . . . . 0.1(7) ?
C54 C55 C56 C51 . . . . 1.4(7) ?
C52 C51 C56 C55 . . . . -1.7(7) ?
N5 C51 C56 C55 . . . . 179.5(4) ?
C4 N6 C61 C62 . . . . -155.6(4) ?
C5 N6 C61 C62 . . . . -6.6(6) ?
C4 N6 C61 C66 . . . . 26.9(6) ?
C5 N6 C61 C66 . . . . 175.9(4) ?
C66 C61 C62 C63 . . . . -1.7(6) ?
N6 C61 C62 C63 . . . . -179.3(4) ?
C61 C62 C63 C64 . . . . 0.2(7) ?
C62 C63 C64 C65 . . . . 0.7(7) ?
C63 C64 C65 C66 . . . . 0.0(7) ?
C64 C65 C66 C61 . . . . -1.6(7) ?
C62 C61 C66 C65 . . . . 2.4(6) ?
N6 C61 C66 C65 . . . . 180.0(4) ?
C5 N7 C71 C72 . . . . -8.1(6) ?
C5 N7 C71 C76 . . . . 174.7(4) ?
N7 C71 C72 C73 . . . . 179.6(4) ?
C76 C71 C72 C73 . . . . -3.1(6) ?
C71 C72 C73 C74 . . . . 0.9(7) ?
C72 C73 C74 C75 . . . . 2.0(7) ?
C73 C74 C75 C76 . . . . -2.6(7) ?
C74 C75 C76 C71 . . . . 0.3(7) ?
N7 C71 C76 C75 . . . . 179.8(4) ?
C72 C71 C76 C75 . . . . 2.5(6) ?

loop_
_cod_related_entry_id
_cod_related_entry_database
_cod_related_entry_code
1 ChemSpider 30655875
